data_4308185
loop_
_publ_author_name
'Cory A. Black'
'Lyall R. Hanton'
'Mark D. Spicer'

_publ_contact_author 'Hanton, Lyall R.'
_publ_contact_author_email lhanton@alkali.otago.ac.nz
_publ_section_title
;
Probing Anion-\p Interactions in 1-D Co(II), Ni(II), and Cd(II)
Coordination Polymers Containing Flexible Pyrazine Ligands
;
_journal_name_full 'Inorganic Chemistry'
_journal_page_first 3669
_journal_page_last 3679
_journal_paper_doi 10.1021/ic070194k
_journal_volume 46
_journal_year 2007
_chemical_formula_moiety 'C12 H14 Cd1 N4 O7 S1'
_chemical_formula_sum 'C12 H14 Cd N4 O7 S'
_chemical_formula_weight 470.75
_chemical_name_common 'Compound 5 cbab'
_chemical_name_systematic
;
 ?
;
_space_group_IT_number 9
_symmetry_cell_setting monoclinic
_symmetry_space_group_name_Hall 'C -2yc'
_symmetry_space_group_name_H-M 'C 1 c 1'
_atom_sites_solution_hydrogens geom
_atom_sites_solution_primary direct
_atom_sites_solution_secondary difmap
_audit_creation_method SHELXL-97
_cell_angle_alpha 90.000(5)
_cell_angle_beta 116.802(5)
_cell_angle_gamma 90.000(5)
_cell_formula_units_Z 4
_cell_length_a 7.429(5)
_cell_length_b 30.728(5)
_cell_length_c 8.143(5)
_cell_measurement_reflns_used 8287
_cell_measurement_temperature 85(2)
_cell_measurement_theta_max 31.80
_cell_measurement_theta_min 2.65
_cell_volume 1659.2(15)
_computing_cell_refinement 'Bruker SMART'
_computing_data_collection 'Bruker SMART'
_computing_data_reduction 'Bruker SAINT'
_computing_molecular_graphics 'Bruker SHELXTL'
_computing_publication_material 'Bruker SHELXTL'
_computing_structure_refinement 'SHELXL-97 (Sheldrick, 1997)'
_computing_structure_solution 'Bruker SHELXTL'
_diffrn_ambient_temperature 85(2)
_diffrn_measured_fraction_theta_full 0.986
_diffrn_measured_fraction_theta_max 0.855
_diffrn_measurement_device_type 'CCD area detector'
_diffrn_measurement_method 'phi and omega scans'
_diffrn_radiation_monochromator graphite
_diffrn_radiation_source 'fine-focus sealed tube'
_diffrn_radiation_type MoK\a
_diffrn_radiation_wavelength 0.71069
_diffrn_reflns_av_R_equivalents 0.0205
_diffrn_reflns_av_sigmaI/netI 0.0224
_diffrn_reflns_limit_h_max 10
_diffrn_reflns_limit_h_min -11
_diffrn_reflns_limit_k_max 45
_diffrn_reflns_limit_k_min -45
_diffrn_reflns_limit_l_max 11
_diffrn_reflns_limit_l_min -10
_diffrn_reflns_number 21059
_diffrn_reflns_theta_full 25.00
_diffrn_reflns_theta_max 32.16
_diffrn_reflns_theta_min 2.65
_exptl_absorpt_coefficient_mu 1.486
_exptl_absorpt_correction_T_max 0.9700
_exptl_absorpt_correction_T_min 0.8247
_exptl_absorpt_correction_type multi-scan
_exptl_absorpt_process_details 'SADABS (Sheldrick 1996)'
_exptl_crystal_colour colourless
_exptl_crystal_density_diffrn 1.884
_exptl_crystal_density_method 'not measured'
_exptl_crystal_description 'triangular plate'
_exptl_crystal_F_000 936
_exptl_crystal_size_max 0.34
_exptl_crystal_size_mid 0.25
_exptl_crystal_size_min 0.02
_refine_diff_density_max 0.786
_refine_diff_density_min -0.431
_refine_diff_density_rms 0.072
_refine_ls_abs_structure_details 'Flack H D (1983), Acta Cryst. A39, 876-881'
_refine_ls_abs_structure_Flack 0.047(11)
_refine_ls_extinction_method none
_refine_ls_goodness_of_fit_ref 1.051
_refine_ls_hydrogen_treatment mixed
_refine_ls_matrix_type full
_refine_ls_number_parameters 232
_refine_ls_number_reflns 4422
_refine_ls_number_restraints 4
_refine_ls_restrained_S_all 1.051
_refine_ls_R_factor_all 0.0184
_refine_ls_R_factor_gt 0.0168
_refine_ls_shift/su_max 0.008
_refine_ls_shift/su_mean 0.000
_refine_ls_structure_factor_coef Fsqd
_refine_ls_weighting_details 'calc w=1/[\s^2^(Fo^2^)+(0.0192P)^2^+0.3574P] where P=(Fo^2^+2Fc^2^)/3'
_refine_ls_weighting_scheme calc
_refine_ls_wR_factor_gt 0.0357
_refine_ls_wR_factor_ref 0.0362
_reflns_number_gt 4266
_reflns_number_total 4422
_reflns_threshold_expression >2sigma(I)
_cod_data_source_file ic070194ksi20070201_040954_1.cif
_cod_data_source_block cbab
_cod_depositor_comments
;
The following automatic conversions were performed:
'_symmetry_cell_setting' value 'Monoclinic' changed to 'monoclinic'
according to '/home/saulius/struct/CIF-dictionaries/cif_core.dic'
dictionary named 'cif_core.dic' version 2.4.1 from 2010-06-29.

Automatic conversion script
Id: cif_fix_enum 1527 2010-12-29 10:47:43Z saulius 
;
_cod_original_sg_symbol_H-M 'C c'
_cod_original_formula_sum 'C12 H14 Cd1 N4 O7 S1'
_cod_database_code 4308185

loop_
_symmetry_equiv_pos_as_xyz
'x, y, z'
'x, -y, z+1/2'
'x+1/2, y+1/2, z'
'x+1/2, -y+1/2, z+1/2'

loop_
_atom_site_label
_atom_site_type_symbol
_atom_site_fract_x
_atom_site_fract_y
_atom_site_fract_z
_atom_site_U_iso_or_equiv
_atom_site_adp_type
_atom_site_occupancy
_atom_site_symmetry_multiplicity
_atom_site_calc_flag
_atom_site_refinement_flags
_atom_site_disorder_assembly
_atom_site_disorder_group
C1 C 0.3116(3) 0.71321(6) 0.3859(3) 0.0137(4) Uani 1 1 d . . .
H1 H 0.3563 0.7388 0.3550 0.016 Uiso 1 1 calc R . .
C2 C 0.1221(3) 0.71213(6) 0.3790(3) 0.0138(4) Uani 1 1 d . . .
H2 H 0.0417 0.7369 0.3437 0.017 Uiso 1 1 calc R . .
C3 C 0.1728(3) 0.64097(6) 0.4715(3) 0.0123(4) Uani 1 1 d . . .
H3 H 0.1273 0.6153 0.5007 0.015 Uiso 1 1 calc R . .
C4 C 0.3639(3) 0.64204(6) 0.4800(3) 0.0108(4) Uani 1 1 d . . .
C5 C 0.5005(3) 0.60301(6) 0.5461(3) 0.0133(3) Uani 1 1 d . . .
H5A H 0.4203 0.5776 0.5406 0.016 Uiso 1 1 calc R . .
H5B H 0.5968 0.6075 0.6738 0.016 Uiso 1 1 calc R . .
C6 C 0.4279(3) 0.58096(6) 0.1883(3) 0.0163(4) Uani 1 1 d . . .
H6A H 0.3517 0.6075 0.1394 0.020 Uiso 1 1 calc R . .
H6B H 0.4810 0.5716 0.1048 0.020 Uiso 1 1 calc R . .
C7 C 0.2893(3) 0.54636(6) 0.1974(3) 0.0164(4) Uani 1 1 d . . .
C8 C 0.0939(3) 0.55715(7) 0.1645(3) 0.0193(4) Uani 1 1 d . . .
H8 H 0.0481 0.5856 0.1337 0.023 Uiso 1 1 calc R . .
C9 C -0.0327(3) 0.52558(7) 0.1775(3) 0.0259(5) Uani 1 1 d . . .
H9 H -0.1632 0.5330 0.1551 0.031 Uiso 1 1 calc R . .
C10 C 0.0336(4) 0.48332(7) 0.2232(3) 0.0273(5) Uani 1 1 d . . .
H10 H -0.0513 0.4624 0.2332 0.033 Uiso 1 1 calc R . .
C11 C 0.2275(4) 0.47216(7) 0.2543(3) 0.0257(5) Uani 1 1 d . . .
H11 H 0.2718 0.4436 0.2833 0.031 Uiso 1 1 calc R . .
C12 C 0.3555(3) 0.50352(7) 0.2422(3) 0.0214(4) Uani 1 1 d . . .
H12 H 0.4856 0.4960 0.2640 0.026 Uiso 1 1 calc R . .
N1 N 0.4322(4) 0.67825(5) 0.4360(4) 0.0115(5) Uani 1 1 d . . .
N2 N 0.0528(4) 0.67593(5) 0.4222(4) 0.0132(5) Uani 1 1 d . . .
N3 N 0.5999(3) 0.66740(6) 0.0051(3) 0.0207(4) Uani 1 1 d . . .
N4 N 1.0028(2) 0.65867(5) 0.8423(2) 0.0152(3) Uani 1 1 d . . .
O1 O 0.7529(3) 0.75055(4) 0.4336(3) 0.0196(3) Uani 1 1 d D . .
O31 O 0.7042(2) 0.63451(5) 0.0676(2) 0.0240(3) Uani 1 1 d . . .
O32 O 0.5204(4) 0.67704(6) -0.1584(3) 0.0472(6) Uani 1 1 d . . .
O33 O 0.5745(3) 0.69339(6) 0.1178(2) 0.0197(4) Uani 1 1 d . . .
O41 O 1.0939(3) 0.66396(5) 1.0095(2) 0.0246(3) Uani 1 1 d . . .
O42 O 0.9819(2) 0.62252(4) 0.7683(2) 0.0236(3) Uani 1 1 d . . .
O43 O 0.9283(3) 0.69236(6) 0.7383(2) 0.0166(3) Uani 1 1 d . . .
S1 S 0.63744(7) 0.592161(14) 0.41397(6) 0.01323(9) Uani 1 1 d . . .
Cd1 Cd 0.744470(19) 0.675664(3) 0.425939(18) 0.01020(3) Uani 1 1 d . . .
H1A H 0.669(3) 0.7668(7) 0.362(3) 0.012 Uiso 1 1 d D . .
H1B H 0.849(3) 0.7662(7) 0.485(3) 0.012 Uiso 1 1 d D . .

loop_
_atom_site_aniso_label
_atom_site_aniso_U_11
_atom_site_aniso_U_22
_atom_site_aniso_U_33
_atom_site_aniso_U_23
_atom_site_aniso_U_13
_atom_site_aniso_U_12
C1 0.0163(10) 0.0118(9) 0.0144(11) 0.0014(7) 0.0081(8) -0.0003(7)
C2 0.0144(9) 0.0155(9) 0.0133(11) 0.0004(7) 0.0080(8) 0.0025(7)
C3 0.0121(9) 0.0132(9) 0.0134(10) 0.0000(7) 0.0072(7) -0.0009(7)
C4 0.0118(8) 0.0114(8) 0.0084(9) -0.0012(7) 0.0039(7) -0.0002(7)
C5 0.0134(8) 0.0140(8) 0.0131(9) 0.0018(7) 0.0064(7) 0.0010(7)
C6 0.0174(9) 0.0174(9) 0.0128(10) -0.0011(7) 0.0057(7) -0.0014(7)
C7 0.0191(9) 0.0162(9) 0.0123(10) -0.0030(7) 0.0058(7) -0.0035(7)
C8 0.0199(9) 0.0190(10) 0.0173(10) -0.0014(7) 0.0070(7) -0.0022(8)
C9 0.0226(10) 0.0324(12) 0.0224(11) -0.0038(9) 0.0099(9) -0.0100(9)
C10 0.0364(12) 0.0281(12) 0.0159(11) -0.0057(8) 0.0104(9) -0.0191(10)
C11 0.0421(13) 0.0147(10) 0.0163(11) -0.0024(8) 0.0096(9) -0.0059(9)
C12 0.0280(11) 0.0179(10) 0.0145(10) -0.0015(7) 0.0062(8) 0.0000(8)
N1 0.0100(12) 0.0137(11) 0.0125(13) -0.0007(6) 0.0065(10) -0.0009(7)
N2 0.0142(13) 0.0131(11) 0.0125(13) -0.0015(6) 0.0061(11) -0.0010(7)
N3 0.0250(9) 0.0205(9) 0.0162(10) -0.0022(6) 0.0088(7) -0.0011(7)
N4 0.0140(8) 0.0159(8) 0.0147(9) -0.0009(6) 0.0055(6) -0.0027(6)
O1 0.0132(6) 0.0117(5) 0.0272(7) -0.0004(8) 0.0032(5) -0.0008(8)
O31 0.0245(7) 0.0200(7) 0.0313(9) 0.0014(6) 0.0158(7) 0.0039(6)
O32 0.0808(17) 0.0398(12) 0.0126(10) -0.0017(7) 0.0136(10) 0.0161(10)
O33 0.0217(10) 0.0270(10) 0.0087(9) 0.0009(7) 0.0055(7) 0.0086(8)
O41 0.0324(9) 0.0220(8) 0.0110(8) 0.0006(6) 0.0023(6) -0.0050(7)
O42 0.0279(8) 0.0143(7) 0.0258(8) -0.0060(6) 0.0096(6) -0.0015(6)
O43 0.0188(9) 0.0130(9) 0.0143(9) 0.0020(7) 0.0044(7) 0.0036(7)
S1 0.0119(2) 0.0133(2) 0.0152(2) -0.00023(16) 0.00666(17) 0.00137(16)
Cd1 0.00796(5) 0.01235(5) 0.01068(5) -0.00033(6) 0.00455(4) 0.00007(7)

loop_
_atom_type_symbol
_atom_type_description
_atom_type_scat_dispersion_real
_atom_type_scat_dispersion_imag
_atom_type_scat_source
C C 0.0033 0.0016 'International Tables Vol C Tables 4.2.6.8 and 6.1.1.4'
H H 0.0000 0.0000 'International Tables Vol C Tables 4.2.6.8 and 6.1.1.4'
N N 0.0061 0.0033 'International Tables Vol C Tables 4.2.6.8 and 6.1.1.4'
O O 0.0106 0.0060 'International Tables Vol C Tables 4.2.6.8 and 6.1.1.4'
S S 0.1246 0.1234 'International Tables Vol C Tables 4.2.6.8 and 6.1.1.4'
Cd Cd -0.8075 1.2024 'International Tables Vol C Tables 4.2.6.8 and 6.1.1.4'

loop_
_geom_angle_atom_site_label_1
_geom_angle_atom_site_label_2
_geom_angle_atom_site_label_3
_geom_angle
_geom_angle_site_symmetry_1
_geom_angle_site_symmetry_3
_geom_angle_publ_flag
N1 C1 C2 121.4(2) . . ?
N1 C1 H1 119.3 . . ?
C2 C1 H1 119.3 . . ?
N2 C2 C1 121.0(2) . . ?
N2 C2 H2 119.5 . . ?
C1 C2 H2 119.5 . . ?
N2 C3 C4 121.6(2) . . ?
N2 C3 H3 119.2 . . ?
C4 C3 H3 119.2 . . ?
N1 C4 C3 120.6(2) . . ?
N1 C4 C5 118.86(19) . . ?
C3 C4 C5 120.54(17) . . ?
C4 C5 S1 113.75(14) . . ?
C4 C5 H5A 108.8 . . ?
S1 C5 H5A 108.8 . . ?
C4 C5 H5B 108.8 . . ?
S1 C5 H5B 108.8 . . ?
H5A C5 H5B 107.7 . . ?
C7 C6 S1 112.01(14) . . ?
C7 C6 H6A 109.2 . . ?
S1 C6 H6A 109.2 . . ?
C7 C6 H6B 109.2 . . ?
S1 C6 H6B 109.2 . . ?
H6A C6 H6B 107.9 . . ?
C8 C7 C12 119.30(18) . . ?
C8 C7 C6 119.96(18) . . ?
C12 C7 C6 120.72(18) . . ?
C9 C8 C7 120.2(2) . . ?
C9 C8 H8 119.9 . . ?
C7 C8 H8 119.9 . . ?
C10 C9 C8 120.4(2) . . ?
C10 C9 H9 119.8 . . ?
C8 C9 H9 119.8 . . ?
C9 C10 C11 119.8(2) . . ?
C9 C10 H10 120.1 . . ?
C11 C10 H10 120.1 . . ?
C12 C11 C10 120.2(2) . . ?
C12 C11 H11 119.9 . . ?
C10 C11 H11 119.9 . . ?
C11 C12 C7 120.1(2) . . ?
C11 C12 H12 119.9 . . ?
C7 C12 H12 119.9 . . ?
C4 N1 C1 117.8(2) . . ?
C4 N1 Cd1 118.62(15) . . ?
C1 N1 Cd1 123.32(16) . . ?
C3 N2 C2 117.6(3) . . ?
C3 N2 Cd1 121.70(16) . 1_455 ?
C2 N2 Cd1 120.60(17) . 1_455 ?
O32 N3 O31 123.43(19) . . ?
O32 N3 O33 117.96(19) . . ?
O31 N3 O33 118.60(19) . . ?
O41 N4 O42 122.94(18) . . ?
O41 N4 O43 118.65(17) . . ?
O42 N4 O43 118.40(18) . . ?
Cd1 O1 H1A 126.8(19) . . ?
Cd1 O1 H1B 128.1(18) . . ?
H1A O1 H1B 102.8(19) . . ?
N3 O33 Cd1 116.25(14) . . ?
N4 O43 Cd1 113.86(14) . . ?
C5 S1 C6 100.36(11) . . ?
C5 S1 Cd1 92.24(6) . . ?
C6 S1 Cd1 108.77(7) . . ?
O1 Cd1 N2 88.96(7) . 1_655 ?
O1 Cd1 O33 77.79(8) . . ?
N2 Cd1 O33 92.55(9) 1_655 . ?
O1 Cd1 O43 75.86(7) . . ?
N2 Cd1 O43 85.23(9) 1_655 . ?
O33 Cd1 O43 153.59(5) . . ?
O1 Cd1 N1 88.88(7) . . ?
N2 Cd1 N1 177.59(8) 1_655 . ?
O33 Cd1 N1 88.02(9) . . ?
O43 Cd1 N1 93.21(9) . . ?
O1 Cd1 S1 164.53(6) . . ?
N2 Cd1 S1 106.49(4) 1_655 . ?
O33 Cd1 S1 100.30(5) . . ?
O43 Cd1 S1 105.57(5) . . ?
N1 Cd1 S1 75.69(4) . . ?

loop_
_geom_bond_atom_site_label_1
_geom_bond_atom_site_label_2
_geom_bond_distance
_geom_bond_site_symmetry_2
_geom_bond_publ_flag
C1 N1 1.339(3) . ?
C1 C2 1.384(3) . ?
C1 H1 0.9300 . ?
C2 N2 1.338(3) . ?
C2 H2 0.9300 . ?
C3 N2 1.337(3) . ?
C3 C4 1.390(3) . ?
C3 H3 0.9300 . ?
C4 N1 1.337(3) . ?
C4 C5 1.505(2) . ?
C5 S1 1.814(2) . ?
C5 H5A 0.9700 . ?
C5 H5B 0.9700 . ?
C6 C7 1.505(3) . ?
C6 S1 1.828(2) . ?
C6 H6A 0.9700 . ?
C6 H6B 0.9700 . ?
C7 C8 1.392(3) . ?
C7 C12 1.395(3) . ?
C8 C9 1.388(3) . ?
C8 H8 0.9300 . ?
C9 C10 1.379(3) . ?
C9 H9 0.9300 . ?
C10 C11 1.389(4) . ?
C10 H10 0.9300 . ?
C11 C12 1.388(3) . ?
C11 H11 0.9300 . ?
C12 H12 0.9300 . ?
N1 Cd1 2.360(3) . ?
N2 Cd1 2.304(3) 1_455 ?
N3 O32 1.225(3) . ?
N3 O31 1.235(2) . ?
N3 O33 1.293(3) . ?
N4 O41 1.227(2) . ?
N4 O42 1.240(2) . ?
N4 O43 1.293(2) . ?
O1 Cd1 2.3021(12) . ?
O1 H1A 0.804(16) . ?
O1 H1B 0.806(16) . ?
O33 Cd1 2.309(2) . ?
O43 Cd1 2.338(2) . ?
S1 Cd1 2.6750(6) . ?
Cd1 N2 2.304(3) 1_655 ?
